data_7154015
loop_
_publ_author_name
'P\'erez-Ruiz, Ra\'ul'
'S\'aez, Jose A'
'Jim\'enez, M Consuelo'
'Miranda, Miguel A.'

_publ_section_title
;
 Cycloreversion of \b-lactams via photoinduced electron transfer.
;
_journal_issue 42
_journal_name_full 'Organic &amp; biomolecular chemistry'
_journal_page_first 8428
_journal_page_last 8432
_journal_paper_doi 10.1039/c4ob01416b
_journal_volume 12
_journal_year 2014
_chemical_formula_moiety 'C18 H21 N O'
_chemical_formula_sum 'C18 H21 N O'
_chemical_formula_weight 267.36
_chemical_name_common RAUL006
_chemical_name_systematic
;
 ?
;
_space_group_IT_number 14
_symmetry_cell_setting monoclinic
_symmetry_Int_Tables_number 14
_symmetry_space_group_name_Hall '-P 2ybc'
_symmetry_space_group_name_H-M 'P 1 21/c 1'
_atom_sites_solution_hydrogens mixed
_atom_sites_solution_primary direct
_atom_sites_solution_secondary difmap
_audit_creation_date 2013-07-12T17:16:08-00:00
_audit_creation_method 'WinGX routine CIF_UPDATE'
_cell_angle_alpha 90
_cell_angle_beta 104.744(10)
_cell_angle_gamma 90
_cell_formula_units_Z 4
_cell_length_a 9.5179(16)
_cell_length_b 16.883(3)
_cell_length_c 9.7407(17)
_cell_measurement_reflns_used 2311
_cell_measurement_temperature 100(2)
_cell_measurement_theta_max 21.43
_cell_measurement_theta_min 2.41
_cell_measurement_wavelength 0.71073
_cell_volume 1513.7(5)
_computing_cell_refinement 'SAINT V8.32B integration software'
_computing_data_collection 'Bruker APEX2 software'
_computing_data_reduction 'SORTAV (Blessing, 1995)'
_computing_molecular_graphics 'ORTEP-3 for Windows (Farrugia, 2012)'
_computing_publication_material 'WinGX publication routines (Farrugia, 2012)'
_computing_structure_refinement 'SHELXL-2013 (Sheldrick, 2013)'
_computing_structure_solution 'SIR-2011 (Burla et al., 2012)'
_diffrn_ambient_temperature 100(2)
_diffrn_detector 'APEX-II CCD'
_diffrn_measured_fraction_theta_full 0.828
_diffrn_measured_fraction_theta_max 1.023
_diffrn_measurement_device '\k-geometry diffractometer'
_diffrn_measurement_device_type 'Bruker APEX-II'
_diffrn_measurement_method '\f or \w oscillation scans'
_diffrn_orient_matrix_UB_11 0.069142
_diffrn_orient_matrix_UB_12 0.045139
_diffrn_orient_matrix_UB_13 0.029442
_diffrn_orient_matrix_UB_21 0.078235
_diffrn_orient_matrix_UB_22 -0.038053
_diffrn_orient_matrix_UB_23 0.046369
_diffrn_orient_matrix_UB_31 0.030032
_diffrn_orient_matrix_UB_32 -0.004794
_diffrn_orient_matrix_UB_33 -0.090843
_diffrn_radiation_monochromator graphite
_diffrn_radiation_probe x-ray
_diffrn_radiation_type MoK\a
_diffrn_radiation_wavelength 0.71073
_diffrn_reflns_av_R_equivalents 0.0928
_diffrn_reflns_Laue_measured_fraction_full 0.828
_diffrn_reflns_Laue_measured_fraction_max 1.023
_diffrn_reflns_limit_h_max 10
_diffrn_reflns_limit_h_min -10
_diffrn_reflns_limit_k_max 18
_diffrn_reflns_limit_k_min -18
_diffrn_reflns_limit_l_max 10
_diffrn_reflns_limit_l_min -10
_diffrn_reflns_number 16679
_diffrn_reflns_point_group_measured_fraction_full 0.828
_diffrn_reflns_point_group_measured_fraction_max 1.023
_diffrn_reflns_reduction_process
;
        Scaled and merged with Sortav
        R.H. Blessing, (1987) Cryst. Rev. 1, 3-58
        R.H. Blessing, (1989) J. Appl. Cryst. 22, 396-397
;
_diffrn_reflns_theta_full 25.242
_diffrn_reflns_theta_max 23.435
_diffrn_reflns_theta_min 1.206
_diffrn_source 'sealed x-ray tube'
_exptl_absorpt_coefficient_mu 0.072
_exptl_absorpt_correction_T_max 0.985
_exptl_absorpt_correction_T_min 0.817
_exptl_absorpt_correction_type multi-scan
_exptl_absorpt_process_details
;
SADABS-2012/1 - Bruker AXS area detector scaling and absorption correction
;
_exptl_crystal_colour colourless
_exptl_crystal_density_diffrn 1.173
_exptl_crystal_density_method 'not measured'
_exptl_crystal_description Needle
_exptl_crystal_F_000 576
_exptl_crystal_size_max 0.7
_exptl_crystal_size_mid 0.1
_exptl_crystal_size_min 0.04
_refine_diff_density_max 0.389
_refine_diff_density_min -0.395
_refine_diff_density_rms 0.087
_refine_ls_extinction_method none
_refine_ls_goodness_of_fit_ref 1.158
_refine_ls_hydrogen_treatment mixed
_refine_ls_matrix_type full
_refine_ls_number_constraints 0
_refine_ls_number_parameters 280
_refine_ls_number_reflns 2187
_refine_ls_number_restraints 745
_refine_ls_restrained_S_all 1.007
_refine_ls_R_factor_all 0.2028
_refine_ls_R_factor_gt 0.156
_refine_ls_shift/su_max 0
_refine_ls_shift/su_mean 0
_refine_ls_structure_factor_coef Fsqd
_refine_ls_weighting_details 'w=1/[\s^2^(Fo^2^)+(0.0520P)^2^+16.1431P] where P=(Fo^2^+2Fc^2^)/3'
_refine_ls_weighting_scheme calc
_refine_ls_wR_factor_gt 0.3367
_refine_ls_wR_factor_ref 0.3598
_reflns_number_gt 1453
_reflns_number_total 2187
_reflns_threshold_expression 'I > 2\s(I)'
_cod_data_source_file c4ob01416b2.cif
_cod_data_source_block shelx
_cod_depositor_comments 'Adding full bibliography for 7154015--7154016.cif.'
_cod_original_sg_symbol_H-M 'P 21/c'
_cod_database_code 7154015
_shelx_estimated_absorpt_t_min 0.951
_shelx_estimated_absorpt_t_max 0.997

loop_
_symmetry_equiv_pos_as_xyz
'x, y, z'
'-x, y+1/2, -z+1/2'
'-x, -y, -z'
'x, -y-1/2, z-1/2'

loop_
_atom_site_label
_atom_site_type_symbol
_atom_site_fract_x
_atom_site_fract_y
_atom_site_fract_z
_atom_site_U_iso_or_equiv
_atom_site_adp_type
_atom_site_occupancy
_atom_site_calc_flag
_atom_site_disorder_assembly
_atom_site_disorder_group
C1 C 0.5817(9) 0.3245(5) 0.3769(9) 0.0352(16) Uani 1 d . .
H1 H 0.6034 0.3234 0.2817 0.042 Uiso 1 calc . .
C2 C 0.4973(9) 0.2495(5) 0.3929(8) 0.0341(18) Uani 1 d . .
O3 O 0.4730(7) 0.2329(4) 0.5067(6) 0.0483(19) Uani 1 d . .
N4 N 0.4502(9) 0.2058(5) 0.2758(8) 0.0392(18) Uani 1 d . .
C5 C 0.3613(10) 0.1365(6) 0.2621(10) 0.0419(19) Uani 1 d . .
C6 C 0.3851(11) 0.0789(6) 0.3623(12) 0.053(2) Uani 1 d . .
H6 H 0.4624 0.0836 0.4457 0.063 Uiso 1 calc . .
C7 C 0.2953(12) 0.0132(7) 0.3414(13) 0.059(2) Uani 1 d . .
H7 H 0.3131 -0.0275 0.4111 0.071 Uiso 1 calc . .
C8 C 0.1858(13) 0.0052(7) 0.2280(13) 0.064(3) Uani 1 d . .
H8 H 0.1258 -0.0405 0.2166 0.076 Uiso 1 calc . .
C9 C 0.1596(13) 0.0633(8) 0.1270(13) 0.077(3) Uani 1 d . .
H9 H 0.0807 0.058 0.0452 0.093 Uiso 1 calc . .
C10 C 0.2488(13) 0.1310(8) 0.1436(11) 0.069(3) Uani 1 d . .
H10 H 0.231 0.1717 0.074 0.082 Uiso 1 calc . .
C11 C 0.4860(10) 0.3978(6) 0.3837(9) 0.0399(19) Uani 1 d . .
H11A H 0.467 0.3996 0.479 0.048 Uiso 1 calc . .
H11B H 0.5418 0.4459 0.3734 0.048 Uiso 1 calc . .
C12 C 0.3449(11) 0.4004(7) 0.2757(10) 0.053(3) Uani 1 d . .
H12A H 0.2816 0.3575 0.2951 0.063 Uiso 1 calc . .
H12B H 0.3614 0.3908 0.1807 0.063 Uiso 1 calc . .
C13 C 0.2661(13) 0.4816(8) 0.2745(13) 0.076(4) Uani 1 d . .
H13A H 0.2547 0.4929 0.3698 0.115 Uiso 1 calc . .
H13B H 0.1702 0.4792 0.2072 0.115 Uiso 1 calc . .
H13C H 0.3239 0.5235 0.2459 0.115 Uiso 1 calc . .
C20 C 0.7243(10) 0.3264(6) 0.4901(9) 0.0412(19) Uani 1 d . .
H20A H 0.7696 0.3791 0.4891 0.049 Uiso 1 calc . .
H20B H 0.7043 0.3193 0.5842 0.049 Uiso 1 calc . .
C21 C 0.8296(10) 0.2639(6) 0.4707(10) 0.0420(18) Uani 1 d . .
C22 C 0.841(3) 0.1885(18) 0.526(3) 0.043(3) Uani 0.38(2) d A 1
H22 H 0.7768 0.174 0.5821 0.052 Uiso 0.38(2) calc A 1
C23 C 0.939(4) 0.1320(18) 0.505(3) 0.046(4) Uani 0.38(2) d A 1
H23 H 0.9441 0.0813 0.5477 0.055 Uiso 0.38(2) calc A 1
C24 C 1.029(3) 0.1517(17) 0.420(3) 0.046(3) Uani 0.38(2) d A 1
H24 H 1.0951 0.1134 0.4013 0.055 Uiso 0.38(2) calc A 1
C25 C 1.025(3) 0.2269(17) 0.360(4) 0.048(4) Uani 0.38(2) d A 1
H25 H 1.0886 0.2398 0.3023 0.057 Uiso 0.38(2) calc A 1
C26 C 0.927(3) 0.2832(16) 0.384(4) 0.045(3) Uani 0.38(2) d A 1
H26 H 0.9247 0.3345 0.3438 0.054 Uiso 0.38(2) calc A 1
C22B C 0.788(3) 0.1821(17) 0.482(3) 0.044(3) Uani 0.328(18) d A 2
H22B H 0.6951 0.169 0.4957 0.053 Uiso 0.328(18) calc A 2
C23B C 0.887(3) 0.1235(17) 0.473(3) 0.047(4) Uani 0.328(18) d A 2
H23B H 0.8624 0.0694 0.4795 0.057 Uiso 0.328(18) calc A 2
C24B C 1.021(3) 0.1432(16) 0.454(4) 0.047(4) Uani 0.328(18) d A 2
H24B H 1.0886 0.1025 0.4502 0.056 Uiso 0.328(18) calc A 2
C25B C 1.058(3) 0.2225(16) 0.440(4) 0.047(3) Uani 0.328(18) d A 2
H25B H 1.1495 0.2364 0.4239 0.057 Uiso 0.328(18) calc A 2
C26B C 0.956(3) 0.2806(16) 0.450(4) 0.046(3) Uani 0.328(18) d A 2
H26B H 0.9796 0.3347 0.441 0.056 Uiso 0.328(18) calc A 2
C22C C 0.875(3) 0.2119(18) 0.568(3) 0.045(3) Uani 0.287(19) d A 3
H22C H 0.8314 0.2106 0.6462 0.054 Uiso 0.287(19) calc A 3
C23C C 0.983(4) 0.158(2) 0.566(4) 0.046(3) Uani 0.287(19) d A 3
H23C H 1.0103 0.1183 0.6374 0.055 Uiso 0.287(19) calc A 3
C24C C 1.051(4) 0.162(2) 0.457(4) 0.047(4) Uani 0.287(19) d A 3
H24C H 1.1353 0.1316 0.4613 0.057 Uiso 0.287(19) calc A 3
C25C C 0.996(4) 0.212(2) 0.341(3) 0.046(4) Uani 0.287(19) d A 3
H25C H 1.0268 0.2056 0.2562 0.056 Uiso 0.287(19) calc A 3
C26C C 0.896(4) 0.270(2) 0.351(4) 0.046(3) Uani 0.287(19) d A 3
H26C H 0.8713 0.3115 0.2834 0.055 Uiso 0.287(19) calc A 3
H4 H 0.458(8) 0.223(4) 0.217(8) 0.01(2) Uiso 1 d . .

loop_
_atom_site_aniso_label
_atom_site_aniso_U_11
_atom_site_aniso_U_22
_atom_site_aniso_U_33
_atom_site_aniso_U_23
_atom_site_aniso_U_13
_atom_site_aniso_U_12
C1 0.042(4) 0.045(4) 0.023(4) -0.002(3) 0.016(3) -0.001(3)
C2 0.035(4) 0.052(4) 0.019(3) 0.001(3) 0.013(3) -0.003(3)
O3 0.066(4) 0.068(4) 0.020(3) -0.009(3) 0.027(3) -0.021(4)
N4 0.045(4) 0.060(4) 0.018(3) -0.003(3) 0.017(3) -0.011(3)
C5 0.041(4) 0.060(4) 0.032(4) -0.008(3) 0.022(3) -0.011(4)
C6 0.050(5) 0.045(5) 0.064(5) 0.000(4) 0.016(4) 0.001(4)
C7 0.056(6) 0.053(5) 0.074(6) 0.005(5) 0.026(4) -0.003(4)
C8 0.059(6) 0.067(6) 0.074(6) -0.013(4) 0.032(4) -0.019(5)
C9 0.069(6) 0.107(7) 0.052(5) -0.004(5) 0.007(5) -0.044(5)
C10 0.064(6) 0.097(6) 0.043(5) 0.004(4) 0.009(4) -0.039(5)
C11 0.043(4) 0.049(4) 0.033(5) -0.005(4) 0.020(3) -0.001(4)
C12 0.050(5) 0.077(6) 0.035(5) -0.009(5) 0.015(4) 0.012(5)
C13 0.064(8) 0.096(8) 0.066(8) -0.016(7) 0.012(6) 0.030(6)
C20 0.043(4) 0.044(4) 0.038(5) -0.006(4) 0.012(3) -0.001(3)
C21 0.036(4) 0.048(4) 0.042(4) -0.006(3) 0.011(3) 0.000(3)
C22 0.037(7) 0.049(5) 0.048(7) -0.004(6) 0.018(6) 0.002(5)
C23 0.037(8) 0.051(6) 0.052(8) -0.003(6) 0.015(6) 0.004(6)
C24 0.038(7) 0.052(6) 0.051(8) -0.009(6) 0.017(6) 0.004(6)
C25 0.040(8) 0.055(7) 0.051(8) -0.006(7) 0.017(6) 0.000(6)
C26 0.038(7) 0.050(6) 0.049(8) -0.001(6) 0.013(6) 0.000(5)
C22B 0.039(7) 0.047(4) 0.048(8) -0.007(7) 0.016(7) 0.000(5)
C23B 0.038(7) 0.050(5) 0.055(8) -0.004(7) 0.015(7) 0.002(5)
C24B 0.039(6) 0.052(5) 0.052(8) -0.003(7) 0.016(6) 0.002(6)
C25B 0.040(6) 0.053(6) 0.052(8) -0.004(7) 0.017(6) 0.001(5)
C26B 0.039(6) 0.050(5) 0.051(7) -0.003(6) 0.015(6) 0.000(5)
C22C 0.037(7) 0.049(7) 0.051(7) -0.001(5) 0.016(6) 0.001(5)
C23C 0.038(7) 0.049(7) 0.051(7) -0.003(6) 0.012(6) 0.002(5)
C24C 0.037(7) 0.053(7) 0.054(7) -0.003(6) 0.015(6) 0.002(6)
C25C 0.039(7) 0.051(7) 0.051(7) -0.006(6) 0.016(6) 0.001(6)
C26C 0.040(7) 0.051(7) 0.048(7) -0.004(6) 0.015(6) 0.002(6)

loop_
_atom_type_symbol
_atom_type_description
_atom_type_scat_dispersion_real
_atom_type_scat_dispersion_imag
_atom_type_scat_source
C C 0.0033 0.0016 'International Tables Vol C Tables 4.2.6.8 and 6.1.1.4'
H H 0 0 'International Tables Vol C Tables 4.2.6.8 and 6.1.1.4'
N N 0.0061 0.0033 'International Tables Vol C Tables 4.2.6.8 and 6.1.1.4'
O O 0.0106 0.006 'International Tables Vol C Tables 4.2.6.8 and 6.1.1.4'

loop_
_geom_angle_atom_site_label_1
_geom_angle_atom_site_label_2
_geom_angle_atom_site_label_3
_geom_angle
C20 C1 C2 109.9(7)
C20 C1 C11 112.3(7)
C2 C1 C11 109.1(7)
C20 C1 H1 108.5
C2 C1 H1 108.5
C11 C1 H1 108.5
O3 C2 N4 123.2(9)
O3 C2 C1 120.6(8)
N4 C2 C1 116.2(7)
C2 N4 C5 126.4(8)
C2 N4 H4 114(7)
C5 N4 H4 118(7)
C6 C5 C10 120.8(10)
C6 C5 N4 122.2(9)
C10 C5 N4 116.9(9)
C5 C6 C7 119.0(11)
C5 C6 H6 120.5
C7 C6 H6 120.5
C8 C7 C6 122.2(11)
C8 C7 H7 118.9
C6 C7 H7 118.9
C7 C8 C9 119.4(11)
C7 C8 H8 120.3
C9 C8 H8 120.3
C8 C9 C10 120.4(11)
C8 C9 H9 119.8
C10 C9 H9 119.8
C5 C10 C9 118.2(11)
C5 C10 H10 120.9
C9 C10 H10 120.9
C12 C11 C1 115.5(8)
C12 C11 H11A 108.4
C1 C11 H11A 108.4
C12 C11 H11B 108.4
C1 C11 H11B 108.4
H11A C11 H11B 107.5
C11 C12 C13 112.3(9)
C11 C12 H12A 109.2
C13 C12 H12A 109.2
C11 C12 H12B 109.2
C13 C12 H12B 109.2
H12A C12 H12B 107.9
C12 C13 H13A 109.5
C12 C13 H13B 109.5
H13A C13 H13B 109.5
C12 C13 H13C 109.5
H13A C13 H13C 109.5
H13B C13 H13C 109.5
C21 C20 C1 113.4(7)
C21 C20 H20A 108.9
C1 C20 H20A 108.9
C21 C20 H20B 108.9
C1 C20 H20B 108.9
H20A C20 H20B 107.7
C22 C21 C26 116.1(16)
C26B C21 C22B 120.2(17)
C22C C21 C26C 120.5(19)
C22C C21 C20 119.6(15)
C26B C21 C20 122.7(14)
C22 C21 C20 126.2(12)
C26 C21 C20 117.7(13)
C22B C21 C20 117.1(13)
C26C C21 C20 119.2(15)
C21 C22 C23 124.5(19)
C21 C22 H22 117.7
C23 C22 H22 117.7
C24 C23 C22 118.1(19)
C24 C23 H23 121
C22 C23 H23 121
C23 C24 C25 121.0(17)
C23 C24 H24 119.5
C25 C24 H24 119.5
C26 C25 C24 120.0(19)
C26 C25 H25 120
C24 C25 H25 120
C25 C26 C21 120.3(19)
C25 C26 H26 119.9
C21 C26 H26 119.9
C23B C22B C21 118(2)
C23B C22B H22B 121
C21 C22B H22B 121
C24B C23B C22B 120(2)
C24B C23B H23B 119.8
C22B C23B H23B 119.8
C23B C24B C25B 120.8(19)
C23B C24B H24B 119.6
C25B C24B H24B 119.6
C24B C25B C26B 117(2)
C24B C25B H25B 121.3
C26B C25B H25B 121.3
C21 C26B C25B 123(2)
C21 C26B H26B 118.5
C25B C26B H26B 118.5
C21 C22C C23C 123(2)
C21 C22C H22C 118.4
C23C C22C H22C 118.4
C24C C23C C22C 118(2)
C24C C23C H23C 120.9
C22C C23C H23C 120.9
C23C C24C C25C 121(2)
C23C C24C H24C 119.7
C25C C24C H24C 119.7
C26C C25C C24C 119(2)
C26C C25C H25C 120.5
C24C C25C H25C 120.5
C25C C26C C21 117(2)
C25C C26C H26C 121.7
C21 C26C H26C 121.7

loop_
_geom_bond_atom_site_label_1
_geom_bond_atom_site_label_2
_geom_bond_distance
C1 C20 1.515(12)
C1 C2 1.527(12)
C1 C11 1.548(12)
C1 H1 1
C2 O3 1.222(9)
C2 N4 1.337(11)
N4 C5 1.431(12)
N4 H4 0.66(7)
C5 C6 1.356(14)
C5 C10 1.364(14)
C6 C7 1.384(14)
C6 H6 0.95
C7 C8 1.319(16)
C7 H7 0.95
C8 C9 1.366(17)
C8 H8 0.95
C9 C10 1.408(16)
C9 H9 0.95
C10 H10 0.95
C11 C12 1.481(13)
C11 H11A 0.99
C11 H11B 0.99
C12 C13 1.561(15)
C12 H12A 0.99
C12 H12B 0.99
C13 H13A 0.98
C13 H13B 0.98
C13 H13C 0.98
C20 C21 1.500(13)
C20 H20A 0.99
C20 H20B 0.99
C21 C22C 1.29(3)
C21 C26B 1.30(3)
C21 C22 1.37(3)
C21 C26 1.44(3)
C21 C22B 1.45(3)
C21 C26C 1.46(4)
C22 C23 1.39(2)
C22 H22 0.95
C23 C24 1.38(2)
C23 H23 0.95
C24 C25 1.39(2)
C24 H24 0.95
C25 C26 1.39(2)
C25 H25 0.95
C26 H26 0.95
C22B C23B 1.39(2)
C22B H22B 0.95
C23B C24B 1.37(2)
C23B H23B 0.95
C24B C25B 1.40(2)
C24B H24B 0.95
C25B C26B 1.41(2)
C25B H25B 0.95
C26B H26B 0.95
C22C C23C 1.39(2)
C22C H22C 0.95
C23C C24C 1.37(2)
C23C H23C 0.95
C24C C25C 1.40(2)
C24C H24C 0.95
C25C C26C 1.39(2)
C25C H25C 0.95
C26C H26C 0.95

loop_
_geom_hbond_atom_site_label_D
_geom_hbond_atom_site_label_H
_geom_hbond_atom_site_label_A
_geom_hbond_distance_DH
_geom_hbond_distance_HA
_geom_hbond_distance_DA
_geom_hbond_angle_DHA
_geom_hbond_site_symmetry_A
N4 H4 O3 0.66(7) 2.22(8) 2.877(10) 173(9) 4_565

loop_
_geom_torsion_atom_site_label_1
_geom_torsion_atom_site_label_2
_geom_torsion_atom_site_label_3
_geom_torsion_atom_site_label_4
_geom_torsion
C20 C1 C2 O3 53.0(11)
C11 C1 C2 O3 -70.5(10)
C20 C1 C2 N4 -128.6(8)
C11 C1 C2 N4 107.9(9)
O3 C2 N4 C5 2.8(15)
C1 C2 N4 C5 -175.6(9)
C2 N4 C5 C6 -43.6(14)
C2 N4 C5 C10 135.5(11)
C10 C5 C6 C7 1.4(15)
N4 C5 C6 C7 -179.5(9)
C5 C6 C7 C8 -1.0(16)
C6 C7 C8 C9 0.2(18)
C7 C8 C9 C10 0.2(19)
C6 C5 C10 C9 -1.0(17)
N4 C5 C10 C9 179.9(10)
C8 C9 C10 C5 0.2(19)
C20 C1 C11 C12 179.7(8)
C2 C1 C11 C12 -58.3(10)
C1 C11 C12 C13 -171.2(8)
C2 C1 C20 C21 68.3(9)
C11 C1 C20 C21 -170.1(8)
C1 C20 C21 C22C -119.8(17)
C1 C20 C21 C26B 119(2)
C1 C20 C21 C22 -89.7(19)
C1 C20 C21 C26 89.0(18)
C1 C20 C21 C22B -64.1(15)
C1 C20 C21 C26C 69(2)
C22C C21 C22 C23 -96(4)
C26B C21 C22 C23 -25.0(19)
C26 C21 C22 C23 0.8(17)
C22B C21 C22 C23 105(4)
C26C C21 C22 C23 19(2)
C20 C21 C22 C23 179.5(12)
C21 C22 C23 C24 -2(2)
C22 C23 C24 C25 2(4)
C23 C24 C25 C26 -1(5)
C24 C25 C26 C21 0(4)
C22C C21 C26 C25 29(3)
C26B C21 C26 C25 73(4)
C22 C21 C26 C25 0(3)
C22B C21 C26 C25 -26(3)
C26C C21 C26 C25 -79(7)
C20 C21 C26 C25 -178.5(19)
C22C C21 C22B C23B -69(2)
C26B C21 C22B C23B 1.1(19)
C22 C21 C22B C23B -57(4)
C26 C21 C22B C23B 31.1(19)
C26C C21 C22B C23B 46(2)
C20 C21 C22B C23B -176.3(12)
C21 C22B C23B C24B 0(2)
C22B C23B C24B C25B -2(4)
C23B C24B C25B C26B 2(5)
C22C C21 C26B C25B 44(3)
C22 C21 C26B C25B 20(3)
C26 C21 C26B C25B -97(5)
C22B C21 C26B C25B -1(3)
C26C C21 C26B C25B -85(3)
C20 C21 C26B C25B 176(2)
C24B C25B C26B C21 0(4)
C26B C21 C22C C23C -39.0(19)
C22 C21 C22C C23C 75(4)
C26 C21 C22C C23C -21(2)
C22B C21 C22C C23C 86(2)
C26C C21 C22C C23C -2(2)
C20 C21 C22C C23C -172.8(14)
C21 C22C C23C C24C 3(2)
C22C C23C C24C C25C -10(5)
C23C C24C C25C C26C 16(6)
C24C C25C C26C C21 -13(5)
C22C C21 C26C C25C 7(4)
C26B C21 C26C C25C 70(3)
C22 C21 C26C C25C -20(3)
C26 C21 C26C C25C 88(7)
C22B C21 C26C C25C -45(3)
C20 C21 C26C C25C 178(2)
